data_7024710
loop_
_publ_author_name
'Bobev, Svilen'
'Hullmann, Jonathan'
'Harmening, Thomas'
'P\"ottgen, Rainer'

_publ_section_title
;
 Novel ternary alkaline-earth and rare-earth metal antimonides from
 gallium or indium flux. Synthesis, structural characterization and 121Sb
 and 151Eu M\"ossbauer spectroscopy of the series A7Ga8Sb8 (A = Sr, Ba,
 Eu) and Ba7In8Sb8.
;
_journal_issue 26
_journal_name_full 'Dalton transactions (Cambridge, England : 2003)'
_journal_page_first 6049
_journal_page_last 6055
_journal_paper_doi 10.1039/b920583g
_journal_volume 39
_journal_year 2010
_chemical_formula_moiety 'Ba0.88 Ga Sb'
_chemical_formula_sum 'Ba0.88 Ga Sb'
_chemical_formula_weight 311.64
_chemical_name_systematic
;
?
;
_space_group_IT_number 194
_symmetry_cell_setting hexagonal
_symmetry_space_group_name_Hall '-P 6c 2c'
_symmetry_space_group_name_H-M 'P 63/m m c'
_atom_sites_solution_primary direct
_atom_sites_solution_secondary difmap
_audit_creation_method SHELXL-97
_cell_angle_alpha 90.00
_cell_angle_beta 90.00
_cell_angle_gamma 120.00
_cell_formula_units_Z 4
_cell_length_a 4.7045(12)
_cell_length_b 4.7045(12)
_cell_length_c 18.123(9)
_cell_measurement_reflns_used 3577
_cell_measurement_temperature 120(2)
_cell_measurement_theta_max 27.7
_cell_measurement_theta_min 2.3
_cell_volume 347.4(2)
_computing_cell_refinement 'Bruker SMART'
_computing_data_collection 'Bruker SMART'
_computing_data_reduction 'Bruker SAINT'
_computing_molecular_graphics 'Bruker SHELXTL'
_computing_publication_material 'Bruker SHELXTL'
_computing_structure_refinement 'SHELXL-97 (Sheldrick, 1997)'
_computing_structure_solution 'SHELXS-97 (Sheldrick, 1990)'
_diffrn_ambient_temperature 120(2)
_diffrn_measured_fraction_theta_full 1.000
_diffrn_measured_fraction_theta_max 1.000
_diffrn_measurement_device_type 'CCD area detector'
_diffrn_measurement_method 'phi and omega scans'
_diffrn_radiation_monochromator graphite
_diffrn_radiation_source 'fine-focus sealed tube'
_diffrn_radiation_type MoK\a
_diffrn_radiation_wavelength 0.71073
_diffrn_reflns_av_R_equivalents 0.0512
_diffrn_reflns_av_sigmaI/netI 0.0171
_diffrn_reflns_limit_h_max 6
_diffrn_reflns_limit_h_min -6
_diffrn_reflns_limit_k_max 6
_diffrn_reflns_limit_k_min -6
_diffrn_reflns_limit_l_max 23
_diffrn_reflns_limit_l_min -23
_diffrn_reflns_number 3577
_diffrn_reflns_theta_full 27.73
_diffrn_reflns_theta_max 27.73
_diffrn_reflns_theta_min 2.25
_exptl_absorpt_coefficient_mu 24.946
_exptl_absorpt_correction_T_max 0.4278
_exptl_absorpt_correction_T_min 0.3998
_exptl_absorpt_correction_type multi-scan
_exptl_absorpt_process_details
;
SADABS (Sheldrick, 2003)
;
_exptl_crystal_colour grey
_exptl_crystal_density_diffrn 5.959
_exptl_crystal_density_method 'not measured'
_exptl_crystal_description irregular
_exptl_crystal_F_000 524
_exptl_crystal_size_max 0.05
_exptl_crystal_size_mid 0.04
_exptl_crystal_size_min 0.04
_refine_diff_density_max 1.022
_refine_diff_density_min -1.983
_refine_diff_density_rms 0.292
_refine_ls_extinction_method none
_refine_ls_goodness_of_fit_ref 1.352
_refine_ls_matrix_type full
_refine_ls_number_parameters 17
_refine_ls_number_reflns 198
_refine_ls_number_restraints 0
_refine_ls_restrained_S_all 1.352
_refine_ls_R_factor_all 0.0413
_refine_ls_R_factor_gt 0.0365
_refine_ls_shift/su_max 0.000
_refine_ls_shift/su_mean 0.000
_refine_ls_structure_factor_coef Fsqd
_refine_ls_weighting_details 'calc w=1/[\s^2^(Fo^2^)+(0.0172P)^2^+14.8320P] where P=(Fo^2^+2Fc^2^)/3'
_refine_ls_weighting_scheme calc
_refine_ls_wR_factor_gt 0.0901
_refine_ls_wR_factor_ref 0.0916
_reflns_number_gt 168
_reflns_number_total 198
_reflns_threshold_expression >2sigma(I)
_cod_data_source_file b920583g.txt
_cod_data_source_block Ba0.875GaSb
_cod_depositor_comments
;
The following automatic conversions were performed:

'_symmetry_cell_setting' value 'Hexagonal' changed to 'hexagonal'
according to /home/saulius/struct/CIF-dictionaries/cif_core.dic
dictionary named 'cif_core.dic' version 2.4.2 from 2011-04-26.

Automatic conversion script
Id: cif_fix_values 1891 2012-01-12 08:04:46Z andrius 
;
_cod_database_code 7024710

loop_
_symmetry_equiv_pos_as_xyz
'x, y, z'
'-y, x-y, z'
'-x+y, -x, z'
'-x, -y, z+1/2'
'y, -x+y, z+1/2'
'x-y, x, z+1/2'
'y, x, -z'
'x-y, -y, -z'
'-x, -x+y, -z'
'-y, -x, -z+1/2'
'-x+y, y, -z+1/2'
'x, x-y, -z+1/2'
'-x, -y, -z'
'y, -x+y, -z'
'x-y, x, -z'
'x, y, -z-1/2'
'-y, x-y, -z-1/2'
'-x+y, -x, -z-1/2'
'-y, -x, z'
'-x+y, y, z'
'x, x-y, z'
'y, x, z-1/2'
'x-y, -y, z-1/2'
'-x, -x+y, z-1/2'

loop_
_atom_site_label
_atom_site_type_symbol
_atom_site_fract_x
_atom_site_fract_y
_atom_site_fract_z
_atom_site_U_iso_or_equiv
_atom_site_adp_type
_atom_site_occupancy
_atom_site_symmetry_multiplicity
_atom_site_calc_flag
_atom_site_refinement_flags
Ba1 Ba 0.0000 0.0000 0.2500 0.0153(6) Uani 0.75 12 d SP
Ba2 Ba 0.0000 0.0000 0.0000 0.0159(5) Uani 1 12 d S
Sb1 Sb 0.3333 0.6667 0.12318(8) 0.0175(5) Uani 1 6 d S
Ga1 Ga 0.6667 0.3333 0.1594(4) 0.055(2) Uani 0.50 6 d SP
Ga2 Ga 0.8223(16) 0.1777(16) 0.2915(5) 0.032(2) Uani 0.17 2 d SP

loop_
_atom_site_aniso_label
_atom_site_aniso_U_11
_atom_site_aniso_U_22
_atom_site_aniso_U_33
_atom_site_aniso_U_23
_atom_site_aniso_U_13
_atom_site_aniso_U_12
Ba1 0.0105(8) 0.0105(8) 0.0249(13) 0.000 0.000 0.0052(4)
Ba2 0.0174(7) 0.0174(7) 0.0130(9) 0.000 0.000 0.0087(3)
Sb1 0.0188(6) 0.0188(6) 0.0150(8) 0.000 0.000 0.0094(3)
Ga1 0.066(4) 0.066(4) 0.033(3) 0.000 0.000 0.0329(18)
Ga2 0.033(4) 0.033(4) 0.031(5) 0.000(3) 0.000(3) 0.016(5)

loop_
_atom_type_symbol
_atom_type_description
_atom_type_scat_dispersion_real
_atom_type_scat_dispersion_imag
_atom_type_scat_source
Ga Ga 0.2307 1.6083 'International Tables Vol C Tables 4.2.6.8 and 6.1.1.4'
Ba Ba -0.3244 2.2819 'International Tables Vol C Tables 4.2.6.8 and 6.1.1.4'
Sb Sb -0.5866 1.5461 'International Tables Vol C Tables 4.2.6.8 and 6.1.1.4'

loop_
_geom_angle_atom_site_label_1
_geom_angle_atom_site_label_2
_geom_angle_atom_site_label_3
_geom_angle
_geom_angle_site_symmetry_1
_geom_angle_site_symmetry_3
Ga2 Ba1 Ga2 127.33(18) 17_546 3_665
Ga2 Ba1 Ga2 100.4(4) 17_546 18_666
Ga2 Ba1 Ga2 54.9(7) 3_665 18_666
Ga2 Ba1 Ga2 54.9(7) 17_546 2_545
Ga2 Ba1 Ga2 100.4(4) 3_665 2_545
Ga2 Ba1 Ga2 127.33(18) 18_666 2_545
Ga2 Ba1 Ga2 100.4(4) 17_546 16_456
Ga2 Ba1 Ga2 127.33(18) 3_665 16_456
Ga2 Ba1 Ga2 100.4(4) 18_666 16_456
Ga2 Ba1 Ga2 127.33(18) 2_545 16_456
Ga2 Ba1 Ga2 127.33(18) 17_546 1_455
Ga2 Ba1 Ga2 100.4(4) 3_665 1_455
Ga2 Ba1 Ga2 127.33(18) 18_666 1_455
Ga2 Ba1 Ga2 100.4(4) 2_545 1_455
Ga2 Ba1 Ga2 54.9(7) 16_456 1_455
Ga2 Ba1 Ga1 98.1(3) 17_546 .
Ga2 Ba1 Ga1 58.6(4) 3_665 .
Ga2 Ba1 Ga1 3.7(4) 18_666 .
Ga2 Ba1 Ga1 128.19(12) 2_545 .
Ga2 Ba1 Ga1 98.1(3) 16_456 .
Ga2 Ba1 Ga1 128.19(12) 1_455 .
Ga2 Ba1 Ga1 128.19(12) 17_546 16_556
Ga2 Ba1 Ga1 3.7(4) 3_665 16_556
Ga2 Ba1 Ga1 58.6(4) 18_666 16_556
Ga2 Ba1 Ga1 98.1(3) 2_545 16_556
Ga2 Ba1 Ga1 128.19(12) 16_456 16_556
Ga2 Ba1 Ga1 98.1(3) 1_455 16_556
Ga1 Ba1 Ga1 62.3(2) . 16_556
Ga2 Ba1 Ga1 3.7(4) 17_546 1_445
Ga2 Ba1 Ga1 128.19(12) 3_665 1_445
Ga2 Ba1 Ga1 98.1(3) 18_666 1_445
Ga2 Ba1 Ga1 58.6(4) 2_545 1_445
Ga2 Ba1 Ga1 98.1(3) 16_456 1_445
Ga2 Ba1 Ga1 128.19(12) 1_455 1_445
Ga1 Ba1 Ga1 95.67(16) . 1_445
Ga1 Ba1 Ga1 129.33(7) 16_556 1_445
Ga2 Ba1 Ga1 58.6(4) 17_546 16_446
Ga2 Ba1 Ga1 98.1(3) 3_665 16_446
Ga2 Ba1 Ga1 128.19(12) 18_666 16_446
Ga2 Ba1 Ga1 3.7(4) 2_545 16_446
Ga2 Ba1 Ga1 128.19(12) 16_456 16_446
Ga2 Ba1 Ga1 98.1(3) 1_455 16_446
Ga1 Ba1 Ga1 129.33(7) . 16_446
Ga1 Ba1 Ga1 95.67(16) 16_556 16_446
Ga1 Ba1 Ga1 62.3(2) 1_445 16_446
Ga2 Ba1 Ga1 128.19(12) 17_546 16_456
Ga2 Ba1 Ga1 98.1(3) 3_665 16_456
Ga2 Ba1 Ga1 128.19(12) 18_666 16_456
Ga2 Ba1 Ga1 98.1(3) 2_545 16_456
Ga2 Ba1 Ga1 58.6(4) 16_456 16_456
Ga2 Ba1 Ga1 3.7(4) 1_455 16_456
Ga1 Ba1 Ga1 129.33(7) . 16_456
Ga1 Ba1 Ga1 95.67(16) 16_556 16_456
Ga1 Ba1 Ga1 129.33(7) 1_445 16_456
Ga1 Ba1 Ga1 95.67(16) 16_446 16_456
Ga2 Ba1 Ga1 98.1(3) 17_546 1_455
Ga2 Ba1 Ga1 128.19(12) 3_665 1_455
Ga2 Ba1 Ga1 98.1(3) 18_666 1_455
Ga2 Ba1 Ga1 128.19(12) 2_545 1_455
Ga2 Ba1 Ga1 3.7(4) 16_456 1_455
Ga2 Ba1 Ga1 58.6(4) 1_455 1_455
Ga1 Ba1 Ga1 95.67(16) . 1_455
Ga1 Ba1 Ga1 129.33(7) 16_556 1_455
Ga1 Ba1 Ga1 95.67(16) 1_445 1_455
Ga1 Ba1 Ga1 129.33(7) 16_446 1_455
Ga1 Ba1 Ga1 62.3(2) 16_456 1_455
Sb1 Ba2 Sb1 83.99(4) 13 13_665
Sb1 Ba2 Sb1 96.01(4) 13 1_445
Sb1 Ba2 Sb1 180.00(4) 13_665 1_445
Sb1 Ba2 Sb1 180.00(4) 13 .
Sb1 Ba2 Sb1 96.01(4) 13_665 .
Sb1 Ba2 Sb1 83.99(4) 1_445 .
Sb1 Ba2 Sb1 83.99(4) 13 13_565
Sb1 Ba2 Sb1 83.99(4) 13_665 13_565
Sb1 Ba2 Sb1 96.01(4) 1_445 13_565
Sb1 Ba2 Sb1 96.01(4) . 13_565
Sb1 Ba2 Sb1 96.01(4) 13 1_545
Sb1 Ba2 Sb1 96.01(4) 13_665 1_545
Sb1 Ba2 Sb1 83.99(4) 1_445 1_545
Sb1 Ba2 Sb1 83.99(4) . 1_545
Sb1 Ba2 Sb1 180.00(4) 13_565 1_545
Sb1 Ba2 Ba1 129.42(2) 13 .
Sb1 Ba2 Ba1 129.42(2) 13_665 .
Sb1 Ba2 Ba1 50.58(2) 1_445 .
Sb1 Ba2 Ba1 50.58(2) . .
Sb1 Ba2 Ba1 129.42(2) 13_565 .
Sb1 Ba2 Ba1 50.58(2) 1_545 .
Sb1 Ba2 Ba1 50.58(2) 13 13
Sb1 Ba2 Ba1 50.58(2) 13_665 13
Sb1 Ba2 Ba1 129.42(2) 1_445 13
Sb1 Ba2 Ba1 129.42(2) . 13
Sb1 Ba2 Ba1 50.58(2) 13_565 13
Sb1 Ba2 Ba1 129.42(2) 1_545 13
Ba1 Ba2 Ba1 180.0 . 13
Sb1 Ba2 Ba2 48.006(18) 13 1_445
Sb1 Ba2 Ba2 131.994(18) 13_665 1_445
Sb1 Ba2 Ba2 48.006(18) 1_445 1_445
Sb1 Ba2 Ba2 131.994(18) . 1_445
Sb1 Ba2 Ba2 90.0 13_565 1_445
Sb1 Ba2 Ba2 90.0 1_545 1_445
Ba1 Ba2 Ba2 90.0 . 1_445
Ba1 Ba2 Ba2 90.0 13 1_445
Sb1 Ba2 Ba2 131.994(18) 13 1_665
Sb1 Ba2 Ba2 48.006(18) 13_665 1_665
Sb1 Ba2 Ba2 131.994(18) 1_445 1_665
Sb1 Ba2 Ba2 48.006(18) . 1_665
Sb1 Ba2 Ba2 90.0 13_565 1_665
Sb1 Ba2 Ba2 90.0 1_545 1_665
Ba1 Ba2 Ba2 90.0 . 1_665
Ba1 Ba2 Ba2 90.0 13 1_665
Ba2 Ba2 Ba2 180.0 1_445 1_665
Sb1 Ba2 Ba2 131.994(18) 13 1_565
Sb1 Ba2 Ba2 90.0 13_665 1_565
Sb1 Ba2 Ba2 90.000(1) 1_445 1_565
Sb1 Ba2 Ba2 48.006(18) . 1_565
Sb1 Ba2 Ba2 48.006(18) 13_565 1_565
Sb1 Ba2 Ba2 131.994(18) 1_545 1_565
Ba1 Ba2 Ba2 90.0 . 1_565
Ba1 Ba2 Ba2 90.0 13 1_565
Ba2 Ba2 Ba2 120.0 1_445 1_565
Ba2 Ba2 Ba2 60.0 1_665 1_565
Sb1 Ba2 Ba2 90.0 13 1_455
Sb1 Ba2 Ba2 131.994(18) 13_665 1_455
Sb1 Ba2 Ba2 48.006(18) 1_445 1_455
Sb1 Ba2 Ba2 90.0 . 1_455
Sb1 Ba2 Ba2 48.006(18) 13_565 1_455
Sb1 Ba2 Ba2 131.994(18) 1_545 1_455
Ba1 Ba2 Ba2 90.0 . 1_455
Ba1 Ba2 Ba2 90.0 13 1_455
Ba2 Ba2 Ba2 60.0 1_445 1_455
Ba2 Ba2 Ba2 120.0 1_665 1_455
Ba2 Ba2 Ba2 60.0 1_565 1_455
Ga1 Sb1 Ga1 114.65(12) 1_565 1_455
Ga1 Sb1 Ga1 114.65(12) 1_565 .
Ga1 Sb1 Ga1 114.65(12) 1_455 .
Ga1 Sb1 Ga2 84.4(3) 1_565 17_656
Ga1 Sb1 Ga2 124.0(3) 1_455 17_656
Ga1 Sb1 Ga2 32.0(3) . 17_656
Ga1 Sb1 Ga2 124.0(3) 1_565 18_666
Ga1 Sb1 Ga2 84.4(3) 1_455 18_666
Ga1 Sb1 Ga2 32.0(3) . 18_666
Ga2 Sb1 Ga2 45.9(5) 17_656 18_666
Ga1 Sb1 Ga2 32.0(3) 1_565 16_566
Ga1 Sb1 Ga2 124.0(3) 1_455 16_566
Ga1 Sb1 Ga2 84.4(3) . 16_566
Ga2 Sb1 Ga2 52.9(5) 17_656 16_566
Ga2 Sb1 Ga2 92.8(2) 18_666 16_566
Ga1 Sb1 Ga2 124.0(3) 1_565 16_456
Ga1 Sb1 Ga2 32.0(3) 1_455 16_456
Ga1 Sb1 Ga2 84.4(3) . 16_456
Ga2 Sb1 Ga2 92.8(2) 17_656 16_456
Ga2 Sb1 Ga2 52.9(5) 18_666 16_456
Ga2 Sb1 Ga2 113.3(3) 16_566 16_456
Ga1 Sb1 Ga2 32.0(3) 1_565 18_676
Ga1 Sb1 Ga2 84.4(3) 1_455 18_676
Ga1 Sb1 Ga2 124.0(3) . 18_676
Ga2 Sb1 Ga2 92.8(2) 17_656 18_676
Ga2 Sb1 Ga2 113.3(3) 18_666 18_676
Ga2 Sb1 Ga2 45.9(5) 16_566 18_676
Ga2 Sb1 Ga2 92.8(2) 16_456 18_676
Ga1 Sb1 Ga2 84.4(3) 1_565 17_556
Ga1 Sb1 Ga2 32.0(3) 1_455 17_556
Ga1 Sb1 Ga2 124.0(3) . 17_556
Ga2 Sb1 Ga2 113.3(3) 17_656 17_556
Ga2 Sb1 Ga2 92.8(2) 18_666 17_556
Ga2 Sb1 Ga2 92.8(2) 16_566 17_556
Ga2 Sb1 Ga2 45.9(5) 16_456 17_556
Ga2 Sb1 Ga2 52.9(5) 18_676 17_556
Ga1 Sb1 Ba2 154.18(16) 1_565 .
Ga1 Sb1 Ba2 76.93(11) 1_455 .
Ga1 Sb1 Ba2 76.93(11) . .
Ga2 Sb1 Ba2 108.9(2) 17_656 .
Ga2 Sb1 Ba2 78.58(18) 18_666 .
Ga2 Sb1 Ba2 156.9(2) 16_566 .
Ga2 Sb1 Ba2 78.58(18) 16_456 .
Ga2 Sb1 Ba2 156.9(2) 18_676 .
Ga2 Sb1 Ba2 108.9(2) 17_556 .
Ga1 Sb1 Ba2 76.93(11) 1_565 1_565
Ga1 Sb1 Ba2 76.93(11) 1_455 1_565
Ga1 Sb1 Ba2 154.19(16) . 1_565
Ga2 Sb1 Ba2 156.9(2) 17_656 1_565
Ga2 Sb1 Ba2 156.9(3) 18_666 1_565
Ga2 Sb1 Ba2 108.9(2) 16_566 1_565
Ga2 Sb1 Ba2 108.9(2) 16_456 1_565
Ga2 Sb1 Ba2 78.58(18) 18_676 1_565
Ga2 Sb1 Ba2 78.58(18) 17_556 1_565
Ba2 Sb1 Ba2 83.99(4) . 1_565
Ga1 Sb1 Ba2 76.93(11) 1_565 1_665
Ga1 Sb1 Ba2 154.18(16) 1_455 1_665
Ga1 Sb1 Ba2 76.93(11) . 1_665
Ga2 Sb1 Ba2 78.58(18) 17_656 1_665
Ga2 Sb1 Ba2 108.9(2) 18_666 1_665
Ga2 Sb1 Ba2 78.58(18) 16_566 1_665
Ga2 Sb1 Ba2 156.9(2) 16_456 1_665
Ga2 Sb1 Ba2 108.9(2) 18_676 1_665
Ga2 Sb1 Ba2 156.9(2) 17_556 1_665
Ba2 Sb1 Ba2 83.99(4) . 1_665
Ba2 Sb1 Ba2 83.99(4) 1_565 1_665
Ga2 Ga1 Ga2 90.3(6) 16_556 17_656
Ga2 Ga1 Ga2 90.3(6) 16_556 18_666
Ga2 Ga1 Ga2 90.3(6) 17_656 18_666
Ga2 Ga1 Ga2 27.1(4) 16_556 .
Ga2 Ga1 Ga2 71.6(5) 17_656 .
Ga2 Ga1 Ga2 71.6(5) 18_666 .
Ga2 Ga1 Ga2 71.6(5) 16_556 2_655
Ga2 Ga1 Ga2 27.1(4) 17_656 2_655
Ga2 Ga1 Ga2 71.6(5) 18_666 2_655
Ga2 Ga1 Ga2 47.8(5) . 2_655
Ga2 Ga1 Ga2 71.6(5) 16_556 3_665
Ga2 Ga1 Ga2 71.6(5) 17_656 3_665
Ga2 Ga1 Ga2 27.1(4) 18_666 3_665
Ga2 Ga1 Ga2 47.8(5) . 3_665
Ga2 Ga1 Ga2 47.8(5) 2_655 3_665
Ga2 Ga1 Sb1 158.6(5) 16_556 .
Ga2 Ga1 Sb1 74.75(19) 17_656 .
Ga2 Ga1 Sb1 74.75(19) 18_666 .
Ga2 Ga1 Sb1 131.5(4) . .
Ga2 Ga1 Sb1 88.87(17) 2_655 .
Ga2 Ga1 Sb1 88.87(17) 3_665 .
Ga2 Ga1 Sb1 74.75(19) 16_556 1_545
Ga2 Ga1 Sb1 158.6(5) 17_656 1_545
Ga2 Ga1 Sb1 74.75(19) 18_666 1_545
Ga2 Ga1 Sb1 88.87(17) . 1_545
Ga2 Ga1 Sb1 131.5(4) 2_655 1_545
Ga2 Ga1 Sb1 88.87(17) 3_665 1_545
Sb1 Ga1 Sb1 114.65(12) . 1_545
Ga2 Ga1 Sb1 74.75(19) 16_556 1_655
Ga2 Ga1 Sb1 74.75(19) 17_656 1_655
Ga2 Ga1 Sb1 158.6(5) 18_666 1_655
Ga2 Ga1 Sb1 88.87(17) . 1_655
Ga2 Ga1 Sb1 88.87(17) 2_655 1_655
Ga2 Ga1 Sb1 131.5(4) 3_665 1_655
Sb1 Ga1 Sb1 114.65(12) . 1_655
Sb1 Ga1 Sb1 114.65(12) 1_545 1_655
Ga2 Ga1 Ba1 93.1(3) 16_556 1_665
Ga2 Ga1 Ba1 3.9(4) 17_656 1_665
Ga2 Ga1 Ba1 93.1(3) 18_666 1_665
Ga2 Ga1 Ba1 75.1(2) . 1_665
Ga2 Ga1 Ba1 30.9(3) 2_655 1_665
Ga2 Ga1 Ba1 75.1(2) 3_665 1_665
Sb1 Ga1 Ba1 72.88(5) . 1_665
Sb1 Ga1 Ba1 162.5(3) 1_545 1_665
Sb1 Ga1 Ba1 72.88(5) 1_655 1_665
Ga2 Ga1 Ba1 3.9(4) 16_556 1_655
Ga2 Ga1 Ba1 93.1(3) 17_656 1_655
Ga2 Ga1 Ba1 93.1(3) 18_666 1_655
Ga2 Ga1 Ba1 30.9(3) . 1_655
Ga2 Ga1 Ba1 75.1(2) 2_655 1_655
Ga2 Ga1 Ba1 75.1(2) 3_665 1_655
Sb1 Ga1 Ba1 162.5(3) . 1_655
Sb1 Ga1 Ba1 72.88(5) 1_545 1_655
Sb1 Ga1 Ba1 72.88(5) 1_655 1_655
Ba1 Ga1 Ba1 95.67(16) 1_665 1_655
Ga2 Ga1 Ba1 93.1(3) 16_556 .
Ga2 Ga1 Ba1 93.1(3) 17_656 .
Ga2 Ga1 Ba1 3.9(4) 18_666 .
Ga2 Ga1 Ba1 75.1(2) . .
Ga2 Ga1 Ba1 75.1(2) 2_655 .
Ga2 Ga1 Ba1 30.9(3) 3_665 .
Sb1 Ga1 Ba1 72.88(5) . .
Sb1 Ga1 Ba1 72.88(5) 1_545 .
Sb1 Ga1 Ba1 162.5(3) 1_655 .
Ba1 Ga1 Ba1 95.67(16) 1_665 .
Ba1 Ga1 Ba1 95.67(16) 1_655 .
Ga2 Ga2 Ga1 125.0(4) 16_556 16_556
Ga2 Ga2 Ba1 62.5(4) 16_556 1_655
Ga1 Ga2 Ba1 172.4(8) 16_556 1_655
Ga2 Ga2 Ga2 90.000(2) 16_556 3_665
Ga1 Ga2 Ga2 44.8(3) 16_556 3_665
Ba1 Ga2 Ga2 140.2(2) 1_655 3_665
Ga2 Ga2 Ga2 90.000(2) 16_556 2_655
Ga1 Ga2 Ga2 44.8(3) 16_556 2_655
Ba1 Ga2 Ga2 140.2(2) 1_655 2_655
Ga2 Ga2 Ga2 59.999(6) 3_665 2_655
Ga2 Ga2 Ga2 90.002(1) 16_556 3_765
Ga1 Ga2 Ga2 135.2(3) 16_556 3_765
Ba1 Ga2 Ga2 39.8(2) 1_655 3_765
Ga2 Ga2 Ga2 179.999(4) 3_665 3_765
Ga2 Ga2 Ga2 120.000(4) 2_655 3_765
Ga2 Ga2 Ga2 90.002(1) 16_556 2_645
Ga1 Ga2 Ga2 135.2(3) 16_556 2_645
Ba1 Ga2 Ga2 39.8(2) 1_655 2_645
Ga2 Ga2 Ga2 120.000(3) 3_665 2_645
Ga2 Ga2 Ga2 179.999(6) 2_655 2_645
Ga2 Ga2 Ga2 60.001(2) 3_765 2_645
Ga2 Ga2 Ga2 55.6(4) 16_556 18_666
Ga1 Ga2 Ga2 74.9(5) 16_556 18_666
Ba1 Ga2 Ga2 111.9(5) 1_655 18_666
Ga2 Ga2 Ga2 34.4(4) 3_665 18_666
Ga2 Ga2 Ga2 65.64(13) 2_655 18_666
Ga2 Ga2 Ga2 145.6(4) 3_765 18_666
Ga2 Ga2 Ga2 114.36(14) 2_645 18_666
Ga2 Ga2 Ga2 55.6(4) 16_556 17_656
Ga1 Ga2 Ga2 74.9(5) 16_556 17_656
Ba1 Ga2 Ga2 111.9(5) 1_655 17_656
Ga2 Ga2 Ga2 65.64(13) 3_665 17_656
Ga2 Ga2 Ga2 34.4(4) 2_655 17_656
Ga2 Ga2 Ga2 114.36(14) 3_765 17_656
Ga2 Ga2 Ga2 145.6(4) 2_645 17_656
Ga2 Ga2 Ga2 48.7(3) 18_666 17_656
Ga2 Ga2 Ga1 27.9(3) 16_556 .
Ga1 Ga2 Ga1 97.1(6) 16_556 .
Ba1 Ga2 Ga1 90.4(4) 1_655 .
Ga2 Ga2 Ga1 66.1(2) 3_665 .
Ga2 Ga2 Ga1 66.1(2) 2_655 .
Ga2 Ga2 Ga1 113.9(2) 3_765 .
Ga2 Ga2 Ga1 113.9(2) 2_645 .
Ga2 Ga2 Ga1 33.5(3) 18_666 .
Ga2 Ga2 Ga1 33.5(3) 17_656 .
Ga2 Ga2 Sb1 123.29(16) 16_556 16_656
Ga1 Ga2 Sb1 73.2(3) 16_556 16_656
Ba1 Ga2 Sb1 103.0(4) 1_655 16_656
Ga2 Ga2 Sb1 116.4(3) 3_665 16_656
Ga2 Ga2 Sb1 67.0(3) 2_655 16_656
Ga2 Ga2 Sb1 63.6(3) 3_765 16_656
Ga2 Ga2 Sb1 113.0(3) 2_645 16_656
Ga2 Ga2 Sb1 132.7(3) 18_666 16_656
Ga2 Ga2 Sb1 89.4(4) 17_656 16_656
Ga1 Ga2 Sb1 120.0(2) . 16_656
Ga2 Ga2 Sb1 123.29(16) 16_556 16_546
Ga1 Ga2 Sb1 73.2(3) 16_556 16_546
Ba1 Ga2 Sb1 103.0(4) 1_655 16_546
Ga2 Ga2 Sb1 67.0(3) 3_665 16_546
Ga2 Ga2 Sb1 116.4(3) 2_655 16_546
Ga2 Ga2 Sb1 113.0(3) 3_765 16_546
Ga2 Ga2 Sb1 63.6(3) 2_645 16_546
Ga2 Ga2 Sb1 89.4(4) 18_666 16_546
Ga2 Ga2 Sb1 132.7(3) 17_656 16_546
Ga1 Ga2 Sb1 120.0(2) . 16_546
Sb1 Ga2 Sb1 113.3(3) 16_656 16_546

loop_
_geom_bond_atom_site_label_1
_geom_bond_atom_site_label_2
_geom_bond_distance
_geom_bond_site_symmetry_2
Ba1 Ga2 1.632(12) 17_546
Ba1 Ga2 1.632(12) 3_665
Ba1 Ga2 1.632(12) 18_666
Ba1 Ga2 1.632(12) 2_545
Ba1 Ga2 1.632(12) 16_456
Ba1 Ga2 1.632(12) 1_455
Ba1 Ga1 3.174(4) .
Ba1 Ga1 3.174(4) 16_556
Ba1 Ga1 3.174(4) 1_445
Ba1 Ga1 3.174(4) 16_446
Ba1 Ga1 3.174(4) 16_456
Ba1 Ga1 3.174(4) 1_455
Ba2 Sb1 3.5158(13) 13
Ba2 Sb1 3.5158(13) 13_665
Ba2 Sb1 3.5158(13) 1_445
Ba2 Sb1 3.5158(13) .
Ba2 Sb1 3.5158(13) 13_565
Ba2 Sb1 3.5158(13) 1_545
Sb1 Ga1 2.795(2) 1_565
Sb1 Ga1 2.795(2) 1_455
Sb1 Ga1 2.795(2) .
Sb1 Ga2 2.816(5) 17_656
Sb1 Ga2 2.816(5) 18_666
Sb1 Ga2 2.816(5) 16_566
Sb1 Ga2 2.816(5) 16_456
Sb1 Ga2 2.816(5) 18_676
Sb1 Ga2 2.816(5) 17_556
Sb1 Ba2 3.5158(13) 1_565
Sb1 Ba2 3.5158(13) 1_665
Ga1 Ga2 1.548(12) 16_556
Ga1 Ga2 1.548(12) 17_656
Ga1 Ga2 1.548(12) 18_666
Ga1 Ga2 2.709(13) .
Ga1 Ga2 2.709(13) 2_655
Ga1 Ga2 2.709(13) 3_665
Ga1 Sb1 2.795(2) 1_545
Ga1 Sb1 2.795(2) 1_655
Ga1 Ba1 3.174(4) 1_665
Ga1 Ba1 3.174(4) 1_655
Ga2 Ga2 1.505(18) 16_556
Ga2 Ga1 1.548(12) 16_556
Ga2 Ba1 1.632(12) 1_655
Ga2 Ga2 2.20(2) 3_665
Ga2 Ga2 2.20(2) 2_655
Ga2 Ga2 2.51(2) 3_765
Ga2 Ga2 2.51(2) 2_645
Ga2 Ga2 2.66(2) 18_666
Ga2 Ga2 2.66(2) 17_656
Ga2 Sb1 2.816(5) 16_656
Ga2 Sb1 2.816(5) 16_546
